data_4088125
loop_
_publ_author_name
'Kubanik, Mario'
'Holtkamp, Hannah'
'S\"ohnel, Tilo'
'Jamieson, Stephen M. F.'
'Hartinger, Christian G.'

_publ_section_title
;
 Impact of the Halogen Substitution Pattern on the Biological Activity of
 Organoruthenium 8-Hydroxyquinoline Anticancer Agents
;
_journal_issue 23
_journal_name_full Organometallics
_journal_page_first 5658
_journal_paper_doi 10.1021/acs.organomet.5b00868
_journal_volume 34
_journal_year 2015
_chemical_formula_moiety 'C19 H18 Br2 Cl N O Ru'
_chemical_formula_sum 'C19 H18 Br2 Cl N O Ru'
_chemical_formula_weight 572.68
_chemical_name_systematic
;
Chlorido(5,7-dibromo-8-quinolinolato-?N1,?O8)(?6-p-cymene)ruthenium(II)
;
_space_group_crystal_system orthorhombic
_space_group_IT_number 61
_space_group_name_Hall '-P 2ac 2ab'
_space_group_name_H-M_alt 'P b c a'
_atom_sites_solution_hydrogens geom
_atom_sites_solution_primary direct
_atom_sites_solution_secondary difmap
_audit_creation_method SHELXL-2013
_cell_angle_alpha 90
_cell_angle_beta 90
_cell_angle_gamma 90
_cell_formula_units_Z 8
_cell_length_a 20.0217(8)
_cell_length_b 7.7798(2)
_cell_length_c 24.5606(8)
_cell_measurement_reflns_used 9880
_cell_measurement_temperature 100(2)
_cell_measurement_theta_max 27.012
_cell_measurement_theta_min 3.245
_cell_volume 3825.7(2)
_computing_cell_refinement '<i>SAINT</i> (Bruker, 2008)'
_computing_data_collection '<i>APEX2</i> (Bruker, 2008)'
_computing_data_reduction '<i>SAINT</i> (Bruker, 2008)'
_computing_publication_material 'SHELXL-2013 (Sheldrick, 2013)'
_computing_structure_refinement 'SHELXL-2013 (Sheldrick, 2013)'
_computing_structure_solution 'SHELXS-97 (Sheldrick, 1990)'
_diffrn_ambient_temperature 100(2)
_diffrn_measured_fraction_theta_full 0.999
_diffrn_measured_fraction_theta_max 1.000
_diffrn_measurement_device_type 'Bruker SMART APEXII CCD'
_diffrn_measurement_method '\w and \f scans'
_diffrn_radiation_type MoK\a
_diffrn_radiation_wavelength 0.71073
_diffrn_reflns_av_R_equivalents 0.0885
_diffrn_reflns_av_unetI/netI 0.0754
_diffrn_reflns_Laue_measured_fraction_full 0.999
_diffrn_reflns_Laue_measured_fraction_max 1.000
_diffrn_reflns_limit_h_max 25
_diffrn_reflns_limit_h_min -13
_diffrn_reflns_limit_k_max 9
_diffrn_reflns_limit_k_min -9
_diffrn_reflns_limit_l_max 30
_diffrn_reflns_limit_l_min -30
_diffrn_reflns_number 22969
_diffrn_reflns_point_group_measured_fraction_full 0.999
_diffrn_reflns_point_group_measured_fraction_max 1.000
_diffrn_reflns_theta_full 25.242
_diffrn_reflns_theta_max 26.499
_diffrn_reflns_theta_min 1.945
_diffrn_source 'fine-focus sealed tube'
_exptl_absorpt_coefficient_mu 5.144
_exptl_absorpt_correction_T_max 0.457
_exptl_absorpt_correction_T_min 0.334
_exptl_absorpt_correction_type multi-scan
_exptl_absorpt_process_details '(<i>SADABS</i>; Bruker, 2004)'
_exptl_crystal_density_diffrn 1.989
_exptl_crystal_description 'not regular'
_exptl_crystal_F_000 2224
_exptl_crystal_size_max 0.440
_exptl_crystal_size_mid 0.350
_exptl_crystal_size_min 0.300
_refine_diff_density_max 1.787
_refine_diff_density_min -1.701
_refine_diff_density_rms 0.188
_refine_ls_extinction_method none
_refine_ls_goodness_of_fit_ref 1.096
_refine_ls_hydrogen_treatment refxyz
_refine_ls_matrix_type full
_refine_ls_number_parameters 229
_refine_ls_number_reflns 3960
_refine_ls_number_restraints 120
_refine_ls_restrained_S_all 1.088
_refine_ls_R_factor_all 0.1470
_refine_ls_R_factor_gt 0.0978
_refine_ls_shift/su_max 0.000
_refine_ls_shift/su_mean 0.000
_refine_ls_structure_factor_coef Fsqd
_refine_ls_weighting_details
;
 w=1/[\s^2^(Fo^2^)+(0.0580P)^2^+91.4532P]
 where P=(Fo^2^+2Fc^2^)/3
;
_refine_ls_weighting_scheme calc
_refine_ls_wR_factor_gt 0.2140
_refine_ls_wR_factor_ref 0.2366
_reflns_Friedel_coverage 0.000
_reflns_number_gt 2544
_reflns_number_total 3960
_reflns_threshold_expression 'I > 2\s(I)'
_cod_data_source_file om5b00868_si_002.cif
_cod_data_source_block 3a
_cod_database_code 4088125
_shelx_space_group_comment
;
The symmetry employed for this shelxl refinement is uniquely defined
by the following loop, which should always be used as a source of
symmetry information in preference to the above space-group names.
They are only intended as comments.
;
_shelx_estimated_absorpt_t_min 0.221
_shelx_estimated_absorpt_t_max 0.308
_shelxl_version_number 2013-2

loop_
_space_group_symop_operation_xyz
'x, y, z'
'-x+1/2, -y, z+1/2'
'x+1/2, -y+1/2, -z'
'-x, y+1/2, -z+1/2'
'-x, -y, -z'
'x-1/2, y, -z-1/2'
'-x-1/2, y-1/2, z'
'x, -y-1/2, z-1/2'

loop_
_atom_site_label
_atom_site_type_symbol
_atom_site_fract_x
_atom_site_fract_y
_atom_site_fract_z
_atom_site_U_iso_or_equiv
_atom_site_adp_type
_atom_site_occupancy
_atom_site_site_symmetry_order
_atom_site_calc_flag
_atom_site_refinement_flags_posn
_atom_site_refinement_flags_adp
C1 C 0.7627(8) -0.1319(19) 0.6197(7) 0.059(4) Uani 1 1 d . U
H1 H 0.7427 -0.1872 0.5903 0.071 Uiso 1 1 calc R U
C2 C 0.7245(10) -0.093(2) 0.6675(7) 0.070(5) Uani 1 1 d . U
H2 H 0.6793 -0.1207 0.6687 0.084 Uiso 1 1 calc R U
C3 C 0.7529(9) -0.017(2) 0.7100(7) 0.060(4) Uani 1 1 d . U
H3 H 0.7274 0.0050 0.7409 0.072 Uiso 1 1 calc R U
C4 C 0.8201(9) 0.0308(18) 0.7096(6) 0.057(4) Uani 1 1 d . U
C5 C 0.8527(9) 0.119(2) 0.7498(7) 0.065(4) Uani 1 1 d . U
C6 C 0.9187(9) 0.1590(19) 0.7444(6) 0.059(4) Uani 1 1 d . U
H6 H 0.9402 0.2159 0.7727 0.071 Uiso 1 1 calc R U
C7 C 0.9557(8) 0.1157(18) 0.6966(6) 0.057(4) Uani 1 1 d . U
C8 C 0.9238(8) 0.0338(17) 0.6543(6) 0.048(3) Uani 1 1 d . U
C9 C 0.8560(8) -0.0072(18) 0.6606(6) 0.048(3) Uani 1 1 d . U
C10 C 0.8604(8) -0.2029(19) 0.4668(6) 0.053(4) Uani 1 1 d . U
C11 C 0.8325(9) -0.310(2) 0.5058(7) 0.061(4) Uani 1 1 d . U
H11 H 0.7838 -0.3112 0.5098 0.073 Uiso 1 1 calc R U
C12 C 0.8707(8) -0.3884(18) 0.5455(6) 0.053(4) Uani 1 1 d . U
H12 H 0.8480 -0.4453 0.5759 0.063 Uiso 1 1 calc R U
C13 C 0.9410(8) -0.3628(17) 0.5486(6) 0.052(4) Uani 1 1 d . U
C14 C 0.9694(8) -0.2484(18) 0.5091(6) 0.050(4) Uani 1 1 d . U
H14 H 1.0152 -0.2078 0.5150 0.060 Uiso 1 1 calc R U
C15 C 0.9319(7) -0.1698(18) 0.4692(6) 0.048(3) Uani 1 1 d . U
H15 H 0.9512 -0.0758 0.4478 0.058 Uiso 1 1 calc R U
C16 C 0.8188(9) -0.110(3) 0.4247(7) 0.086(6) Uani 1 1 d . U
H16A H 0.7729 -0.1097 0.4359 0.129 Uiso 1 1 calc R U
H16B H 0.8228 -0.1676 0.3903 0.129 Uiso 1 1 calc R U
H16C H 0.8343 0.0062 0.4212 0.129 Uiso 1 1 calc R U
C17 C 0.9801(8) -0.450(2) 0.5937(6) 0.058(4) Uani 1 1 d . U
H17 H 0.9771 -0.5743 0.5872 0.070 Uiso 1 1 calc R U
C18 C 1.0529(9) -0.404(2) 0.5913(8) 0.081(5) Uani 1 1 d . U
H18A H 1.0693 -0.4229 0.5551 0.122 Uiso 1 1 calc R U
H18B H 1.0773 -0.4747 0.6165 0.122 Uiso 1 1 calc R U
H18C H 1.0584 -0.2854 0.6009 0.122 Uiso 1 1 calc R U
C19 C 0.9509(10) -0.417(2) 0.6503(7) 0.076(5) Uani 1 1 d . U
H19A H 0.9729 -0.4898 0.6764 0.113 Uiso 1 1 calc R U
H19B H 0.9039 -0.4430 0.6500 0.113 Uiso 1 1 calc R U
H19C H 0.9574 -0.2991 0.6600 0.113 Uiso 1 1 calc R U
N1 N 0.8267(6) -0.0888(13) 0.6176(5) 0.045(3) Uani 1 1 d . U
O1 O 0.9549(5) -0.0060(11) 0.6081(4) 0.046(2) Uani 1 1 d . .
Cl1 Cl 0.85614(18) 0.1762(4) 0.52998(17) 0.0525(9) Uani 1 1 d . .
Br1 Br 1.04840(10) 0.1666(2) 0.69153(7) 0.0674(5) Uani 1 1 d . .
Br2 Br 0.80832(14) 0.1844(3) 0.81474(8) 0.1034(9) Uani 1 1 d . .
Ru1 Ru 0.88947(6) -0.11688(13) 0.55056(5) 0.0433(3) Uani 1 1 d . .

loop_
_atom_site_aniso_label
_atom_site_aniso_U_11
_atom_site_aniso_U_22
_atom_site_aniso_U_33
_atom_site_aniso_U_23
_atom_site_aniso_U_13
_atom_site_aniso_U_12
C1 0.058(8) 0.048(7) 0.070(7) 0.011(6) -0.002(7) 0.002(6)
C2 0.073(9) 0.056(7) 0.082(8) 0.016(7) 0.007(7) -0.006(7)
C3 0.061(8) 0.054(7) 0.066(7) 0.015(6) 0.012(7) 0.007(6)
C4 0.071(8) 0.040(6) 0.059(7) 0.011(6) 0.009(7) 0.003(6)
C5 0.072(8) 0.062(7) 0.061(7) 0.010(7) 0.004(7) 0.005(7)
C6 0.076(8) 0.046(6) 0.054(7) -0.002(6) 0.000(7) 0.005(6)
C7 0.070(8) 0.041(6) 0.060(7) 0.002(6) -0.003(6) -0.003(6)
C8 0.054(7) 0.038(6) 0.052(7) -0.005(5) -0.001(6) -0.001(6)
C9 0.050(7) 0.043(6) 0.050(6) 0.005(6) 0.005(6) 0.009(6)
C10 0.050(7) 0.052(7) 0.056(7) -0.004(6) -0.008(6) -0.005(6)
C11 0.057(8) 0.056(7) 0.069(7) -0.010(6) 0.006(7) -0.004(7)
C12 0.061(7) 0.044(6) 0.053(7) -0.009(6) -0.007(6) -0.015(6)
C13 0.057(7) 0.043(6) 0.058(7) -0.012(6) -0.011(6) 0.008(6)
C14 0.050(7) 0.045(6) 0.056(7) -0.010(6) -0.007(6) -0.001(6)
C15 0.046(7) 0.047(6) 0.050(6) -0.005(5) -0.004(6) -0.009(6)
C16 0.080(12) 0.106(12) 0.072(10) -0.007(10) -0.035(9) -0.001(11)
C17 0.065(8) 0.048(7) 0.061(7) -0.009(6) -0.001(7) 0.012(6)
C18 0.081(12) 0.075(10) 0.088(11) 0.010(9) -0.023(10) -0.009(10)
C19 0.091(12) 0.062(9) 0.073(10) -0.004(8) -0.003(9) -0.002(9)
N1 0.047(6) 0.028(5) 0.059(6) 0.004(4) 0.002(5) -0.002(5)
O1 0.043(6) 0.037(5) 0.059(6) -0.010(4) -0.003(5) -0.003(4)
Cl1 0.042(2) 0.0335(15) 0.082(2) 0.0079(17) 0.0130(19) 0.0008(15)
Br1 0.0835(13) 0.0537(9) 0.0650(10) -0.0034(8) -0.0164(9) -0.0119(9)
Br2 0.145(2) 0.1124(17) 0.0530(10) 0.0033(11) 0.0247(12) 0.0372(16)
Ru1 0.0411(6) 0.0324(5) 0.0564(6) -0.0023(5) 0.0019(6) -0.0041(5)

loop_
_atom_type_symbol
_atom_type_description
_atom_type_scat_dispersion_real
_atom_type_scat_dispersion_imag
_atom_type_scat_source
C C 0.0033 0.0016 'International Tables Vol C Tables 4.2.6.8 and 6.1.1.4'
H H 0.0000 0.0000 'International Tables Vol C Tables 4.2.6.8 and 6.1.1.4'
N N 0.0061 0.0033 'International Tables Vol C Tables 4.2.6.8 and 6.1.1.4'
O O 0.0106 0.0060 'International Tables Vol C Tables 4.2.6.8 and 6.1.1.4'
Cl Cl 0.1484 0.1585 'International Tables Vol C Tables 4.2.6.8 and 6.1.1.4'
Br Br -0.2901 2.4595 'International Tables Vol C Tables 4.2.6.8 and 6.1.1.4'
Ru Ru -1.2594 0.8363 'International Tables Vol C Tables 4.2.6.8 and 6.1.1.4'

loop_
_geom_angle_atom_site_label_1
_geom_angle_atom_site_label_2
_geom_angle_atom_site_label_3
_geom_angle
N1 C1 C2 119.6(16)
C3 C2 C1 120.6(18)
C2 C3 C4 121.7(17)
C5 C4 C3 126.1(16)
C5 C4 C9 117.9(16)
C3 C4 C9 115.8(15)
C6 C5 C4 120.5(17)
C6 C5 Br2 118.4(14)
C4 C5 Br2 121.1(14)
C5 C6 C7 121.9(16)
C8 C7 C6 119.3(16)
C8 C7 Br1 120.0(12)
C6 C7 Br1 120.7(12)
O1 C8 C7 122.3(14)
O1 C8 C9 119.7(13)
C7 C8 C9 118.0(14)
N1 C9 C8 115.7(13)
N1 C9 C4 122.0(15)
C8 C9 C4 122.2(15)
C11 C10 C15 118.3(14)
C11 C10 C16 122.5(16)
C15 C10 C16 119.0(15)
C11 C10 Ru1 69.5(9)
C15 C10 Ru1 69.8(8)
C16 C10 Ru1 128.9(12)
C12 C11 C10 122.1(16)
C12 C11 Ru1 70.1(9)
C10 C11 Ru1 74.0(9)
C11 C12 C13 121.5(15)
C11 C12 Ru1 72.7(9)
C13 C12 Ru1 71.7(8)
C12 C13 C14 116.3(13)
C12 C13 C17 119.1(14)
C14 C13 C17 124.5(14)
C12 C13 Ru1 69.9(8)
C14 C13 Ru1 70.0(8)
C17 C13 Ru1 128.6(10)
C15 C14 C13 122.7(14)
C15 C14 Ru1 73.7(9)
C13 C14 Ru1 71.3(8)
C14 C15 C10 119.1(14)
C14 C15 Ru1 69.5(8)
C10 C15 Ru1 72.1(8)
C18 C17 C13 111.4(14)
C18 C17 C19 111.5(15)
C13 C17 C19 113.0(13)
C1 N1 C9 120.2(13)
C1 N1 Ru1 126.0(10)
C9 N1 Ru1 113.7(9)
C8 O1 Ru1 112.1(9)
N1 Ru1 O1 78.6(4)
N1 Ru1 C12 92.5(5)
O1 Ru1 C12 123.3(5)
N1 Ru1 C14 150.6(5)
O1 Ru1 C14 92.8(5)
C12 Ru1 C14 68.6(6)
N1 Ru1 C13 113.3(5)
O1 Ru1 C13 94.6(5)
C12 Ru1 C13 38.4(6)
C14 Ru1 C13 38.7(6)
N1 Ru1 C11 98.9(5)
O1 Ru1 C11 160.4(5)
C12 Ru1 C11 37.1(6)
C14 Ru1 C11 79.8(6)
C13 Ru1 C11 68.3(6)
N1 Ru1 C15 165.1(5)
O1 Ru1 C15 116.3(5)
C12 Ru1 C15 80.3(6)
C14 Ru1 C15 36.8(5)
C13 Ru1 C15 68.5(6)
C11 Ru1 C15 67.5(6)
N1 Ru1 C10 126.9(5)
O1 Ru1 C10 153.9(5)
C12 Ru1 C10 66.9(6)
C14 Ru1 C10 67.5(6)
C13 Ru1 C10 80.8(6)
C11 Ru1 C10 36.5(5)
C15 Ru1 C10 38.2(5)
N1 Ru1 Cl1 84.3(3)
O1 Ru1 Cl1 85.8(3)
C12 Ru1 Cl1 149.6(4)
C14 Ru1 Cl1 123.5(4)
C13 Ru1 Cl1 162.2(4)
C11 Ru1 Cl1 113.4(5)
C15 Ru1 Cl1 95.3(4)
C10 Ru1 Cl1 91.0(4)

loop_
_geom_bond_atom_site_label_1
_geom_bond_atom_site_label_2
_geom_bond_distance
C1 N1 1.326(19)
C1 C2 1.43(2)
C2 C3 1.33(2)
C3 C4 1.39(2)
C4 C5 1.37(2)
C4 C9 1.43(2)
C5 C6 1.36(2)
C5 Br2 1.896(17)
C6 C7 1.43(2)
C7 C8 1.38(2)
C7 Br1 1.901(17)
C8 O1 1.329(16)
C8 C9 1.40(2)
C9 N1 1.366(18)
C10 C11 1.39(2)
C10 C15 1.45(2)
C10 C16 1.51(2)
C10 Ru1 2.241(15)
C11 C12 1.38(2)
C11 Ru1 2.183(16)
C12 C13 1.42(2)
C12 Ru1 2.150(14)
C13 C14 1.43(2)
C13 C17 1.52(2)
C13 Ru1 2.174(14)
C14 C15 1.38(2)
C14 Ru1 2.155(15)
C15 Ru1 2.209(14)
C17 C18 1.50(2)
C17 C19 1.53(2)
N1 Ru1 2.082(12)
O1 Ru1 2.112(9)
Cl1 Ru1 2.429(3)
